data_4111798
loop_
_publ_author_name
'Walter Schuh'
'Pierre Braunstein'
'Marc B\'enard'
'Marie-Madeleine Rohmer'
'Richard Welter'

_publ_contact_author_address
;
Institut Le Bel, rue Blaise Pascal, 67000 STRASBOURG, FRANCE
;
_publ_contact_author_email braunst@chimie.u-strasbg.fr
_publ_contact_author_fax 0390241322
_publ_contact_author_name
;
Pierre Braunstein
;
_publ_contact_author_phone 0390241308
_publ_section_title
;
 Metal "Capture" by a Heterotrimetalloligand, Heterometallic d10-d10
 Interactions, and Unexpected Iron-to-Platinum Silyl Ligand Migration: a
 Combined Experimental and Theoretical Study
;
_journal_name_full 'Journal of the American Chemical Society'
_journal_page_first 10250
_journal_page_last 10258
_journal_paper_doi 10.1021/ja051389z
_journal_volume 127
_journal_year 2005
_chemical_formula_moiety 'C62 H62 Fe2 Hg O12 P4 Pt Si2, 0.5(C12 H12)'
_chemical_formula_sum 'C68 H68 Fe2 Hg O12 P4 Pt Si2'
_chemical_formula_weight 1764.66
_chemical_name_systematic
;
 ?
;
_space_group_IT_number 2
_symmetry_cell_setting triclinic
_symmetry_space_group_name_Hall '-P 1'
_symmetry_space_group_name_H-M 'P -1'
_atom_sites_solution_hydrogens geom
_atom_sites_solution_primary direct
_atom_sites_solution_secondary difmap
_audit_creation_date 1-11-02
_audit_creation_method SHELXL-97
_cell_angle_alpha 101.03(5)
_cell_angle_beta 100.74(5)
_cell_angle_gamma 91.62(5)
_cell_formula_units_Z 2
_cell_length_a 12.916(2)
_cell_length_b 13.027(2)
_cell_length_c 21.059(5)
_cell_measurement_reflns_used 110704
_cell_measurement_temperature 153(2)
_cell_measurement_theta_max 30.034
_cell_measurement_theta_min 0.998
_cell_volume 3409.4(14)
_computing_cell_refinement 'Denzo (Nonius B.V., 1998)'
_computing_data_collection 'Collect (Nonius B.V., 1998)'
_computing_data_reduction 'Denzo (Nonius B.V., 1998)'
_computing_molecular_graphics 'ATOMS V6 (Dowty, 2002)'
_computing_publication_material 'SHELXL-97 (Sheldrick, 1997)'
_computing_structure_refinement 'SHELXL-97 (Sheldrick, 1997)'
_computing_structure_solution 'SHELXS-97 (Sheldrick, 1997)'
_diffrn_ambient_temperature 153(2)
_diffrn_measured_fraction_theta_full 0.990
_diffrn_measured_fraction_theta_max 0.990
_diffrn_measurement_device_type KappaCCD
_diffrn_measurement_method '\p scans'
_diffrn_radiation_monochromator graphite
_diffrn_radiation_source 'fine-focus sealed tube'
_diffrn_radiation_type MoK\a
_diffrn_radiation_wavelength 0.71069
_diffrn_reflns_av_R_equivalents 0.048
_diffrn_reflns_av_sigmaI/netI 0.0700
_diffrn_reflns_limit_h_max 17
_diffrn_reflns_limit_h_min -18
_diffrn_reflns_limit_k_max 17
_diffrn_reflns_limit_k_min -18
_diffrn_reflns_limit_l_max 29
_diffrn_reflns_limit_l_min 0
_diffrn_reflns_number 19763
_diffrn_reflns_theta_full 30.02
_diffrn_reflns_theta_max 30.02
_diffrn_reflns_theta_min 2.41
_exptl_absorpt_coefficient_mu 4.896
_exptl_absorpt_correction_T_max 0.762
_exptl_absorpt_correction_T_min 0.701
_exptl_absorpt_correction_type multi-scan
_exptl_absorpt_process_details
;
multi-scan from symmetry-related measurements
 Sortav (Blessing 1995)
;
_exptl_crystal_colour black
_exptl_crystal_density_diffrn 1.719
_exptl_crystal_description prism
_exptl_crystal_F_000 1740
_exptl_crystal_size_max 0.08
_exptl_crystal_size_mid 0.06
_exptl_crystal_size_min 0.05
_refine_diff_density_max 1.664
_refine_diff_density_min -1.626
_refine_diff_density_rms 0.130
_refine_ls_extinction_method none
_refine_ls_goodness_of_fit_ref 1.024
_refine_ls_hydrogen_treatment constr
_refine_ls_matrix_type full
_refine_ls_number_parameters 758
_refine_ls_number_reflns 19762
_refine_ls_number_restraints 0
_refine_ls_restrained_S_all 1.024
_refine_ls_R_factor_all 0.0547
_refine_ls_R_factor_gt 0.0360
_refine_ls_shift/su_max 0.002
_refine_ls_shift/su_mean 0.000
_refine_ls_structure_factor_coef Fsqd
_refine_ls_weighting_details 'calc w=1/[\s^2^(Fo^2^)+(0.0300P)^2^+0.0000P] where P=(Fo^2^+2Fc^2^)/3'
_refine_ls_weighting_scheme calc
_refine_ls_wR_factor_gt 0.0897
_refine_ls_wR_factor_ref 0.0959
_reflns_number_gt 15055
_reflns_number_total 19762
_reflns_threshold_expression >2sigma(I)
_cod_data_source_file ja051389zsi20050506_105223.cif
_cod_data_source_block wal
_cod_database_code 4111798

loop_
_symmetry_equiv_pos_as_xyz
'x, y, z'
'-x, -y, -z'

loop_
_atom_site_label
_atom_site_type_symbol
_atom_site_fract_x
_atom_site_fract_y
_atom_site_fract_z
_atom_site_U_iso_or_equiv
_atom_site_adp_type
_atom_site_occupancy
_atom_site_symmetry_multiplicity
_atom_site_calc_flag
_atom_site_refinement_flags
Pt Pt 0.777745(11) 0.182528(12) 0.257392(7) 0.02538(4) Uani 1 1 d .
Hg Hg 0.594117(11) 0.210872(12) 0.311817(7) 0.02803(4) Uani 1 1 d .
Fe1 Fe 0.75827(4) 0.18315(5) 0.39507(3) 0.02802(12) Uani 1 1 d .
Fe2 Fe 0.43604(4) 0.28843(5) 0.24813(3) 0.02718(12) Uani 1 1 d .
P1 P 0.67839(8) 0.02222(8) 0.36933(5) 0.0274(2) Uani 1 1 d .
P2 P 0.75534(8) 0.00206(8) 0.24025(5) 0.0267(2) Uani 1 1 d .
P4 P 0.78561(8) 0.36471(8) 0.26752(5) 0.0271(2) Uani 1 1 d .
P3 P 0.53940(8) 0.43585(8) 0.26519(5) 0.0276(2) Uani 1 1 d .
Si1 Si 0.85094(9) 0.16024(10) 0.16299(6) 0.0321(2) Uani 1 1 d .
Si2 Si 0.33237(9) 0.13363(10) 0.22501(6) 0.0320(2) Uani 1 1 d .
O5 O 0.2461(3) 0.3826(3) 0.1952(2) 0.0615(11) Uani 1 1 d .
O7 O 0.9066(2) 0.0482(3) 0.15494(17) 0.0417(7) Uani 1 1 d .
O8 O 0.9444(3) 0.2511(3) 0.17048(18) 0.0481(8) Uani 1 1 d .
O10 O 0.4032(2) 0.0306(2) 0.21271(16) 0.0405(7) Uani 1 1 d .
O12 O 0.2381(2) 0.1227(3) 0.15920(15) 0.0406(7) Uani 1 1 d .
O11 O 0.2664(2) 0.1126(3) 0.28079(16) 0.0415(7) Uani 1 1 d .
O6 O 0.5154(2) 0.1831(3) 0.13291(16) 0.0409(7) Uani 1 1 d .
O1 O 0.7167(4) 0.3950(3) 0.45444(17) 0.0618(11) Uani 1 1 d .
O2 O 0.8085(3) 0.1668(3) 0.53260(16) 0.0520(9) Uani 1 1 d .
O4 O 0.3971(3) 0.3158(3) 0.38349(17) 0.0519(9) Uani 1 1 d .
O9 O 0.7717(4) 0.1600(4) 0.09305(18) 0.0784(15) Uani 1 1 d .
O3 O 0.9787(2) 0.2057(3) 0.38127(18) 0.0535(9) Uani 1 1 d .
C45 C 0.7858(3) 0.4213(3) 0.1942(2) 0.0328(9) Uani 1 1 d .
C10 C 0.5228(4) 0.0927(4) 0.4380(2) 0.0415(11) Uani 1 1 d .
H10 H 0.5756 0.1466 0.4600 0.050 Uiso 1 1 calc .
C8 C 0.6512(3) -0.0381(3) 0.2810(2) 0.0307(8) Uani 1 1 d .
H8A H 0.6467 -0.1153 0.2756 0.037 Uiso 1 1 calc .
H8B H 0.5824 -0.0169 0.2597 0.037 Uiso 1 1 calc .
C13 C 0.3691(4) -0.0604(4) 0.3761(3) 0.0489(12) Uani 1 1 d .
H13 H 0.3158 -0.1135 0.3537 0.059 Uiso 1 1 calc .
C35 C 0.4522(4) 0.5129(4) 0.0836(3) 0.0506(13) Uani 1 1 d .
H35 H 0.4097 0.4815 0.0421 0.061 Uiso 1 1 calc .
C27 C 0.7028(3) -0.0712(3) 0.15637(19) 0.0282(8) Uani 1 1 d .
C51 C 0.9054(3) 0.4274(3) 0.3245(2) 0.0342(9) Uani 1 1 d .
C40 C 0.4085(4) 0.5912(4) 0.3035(3) 0.0508(13) Uani 1 1 d .
H40 H 0.3834 0.5857 0.2575 0.061 Uiso 1 1 calc .
C39 C 0.4927(3) 0.5351(3) 0.3256(2) 0.0339(9) Uani 1 1 d .
C15 C 0.7460(3) -0.0807(3) 0.4075(2) 0.0319(9) Uani 1 1 d .
C52 C 1.0024(4) 0.4033(5) 0.3065(3) 0.0680(19) Uani 1 1 d .
H52 H 1.0040 0.3545 0.2669 0.082 Uiso 1 1 calc .
C4 C 0.4140(3) 0.3032(3) 0.3309(2) 0.0352(9) Uani 1 1 d .
C6 C 0.4858(3) 0.2237(3) 0.1790(2) 0.0311(8) Uani 1 1 d .
C25 C 1.0522(4) -0.0744(5) 0.3163(3) 0.0650(17) Uani 1 1 d .
H25 H 1.1212 -0.0408 0.3289 0.078 Uiso 1 1 calc .
C7 C 0.6830(3) 0.4451(3) 0.30123(19) 0.0284(8) Uani 1 1 d .
H7A H 0.6881 0.4344 0.3470 0.034 Uiso 1 1 calc .
H7B H 0.7076 0.5190 0.3049 0.034 Uiso 1 1 calc .
C5 C 0.3218(3) 0.3458(4) 0.2145(2) 0.0400(10) Uani 1 1 d .
C9 C 0.5459(3) 0.0155(4) 0.3900(2) 0.0325(9) Uani 1 1 d .
C41 C 0.3608(5) 0.6555(5) 0.3489(3) 0.0646(17) Uani 1 1 d .
H41 H 0.3027 0.6933 0.3335 0.077 Uiso 1 1 calc .
C12 C 0.3472(4) 0.0163(5) 0.4243(3) 0.0486(12) Uani 1 1 d .
H12 H 0.2800 0.0162 0.4364 0.058 Uiso 1 1 calc .
C53 C 1.0958(4) 0.4503(6) 0.3460(4) 0.077(2) Uani 1 1 d .
H53 H 1.1608 0.4339 0.3328 0.092 Uiso 1 1 calc .
C16 C 0.6948(4) -0.1768(4) 0.4066(2) 0.0384(10) Uani 1 1 d .
H16 H 0.6238 -0.1923 0.3836 0.046 Uiso 1 1 calc .
C28 C 0.6017(4) -0.0525(4) 0.1259(2) 0.0384(10) Uani 1 1 d .
H28 H 0.5625 -0.0023 0.1486 0.046 Uiso 1 1 calc .
C55 C 1.0029(4) 0.5415(6) 0.4211(3) 0.079(2) Uani 1 1 d .
H55 H 1.0027 0.5889 0.4614 0.094 Uiso 1 1 calc .
C57 C 0.9897(6) 0.0212(6) 0.1216(5) 0.098(3) Uani 1 1 d .
H57A H 0.9864 0.0593 0.0856 0.148 Uiso 1 1 calc .
H57B H 0.9833 -0.0544 0.1037 0.148 Uiso 1 1 calc .
H57C H 1.0573 0.0397 0.1525 0.148 Uiso 1 1 calc .
C32 C 0.7592(4) -0.1447(4) 0.1227(2) 0.0370(9) Uani 1 1 d .
H32 H 0.8282 -0.1579 0.1429 0.044 Uiso 1 1 calc .
C33 C 0.5296(3) 0.5036(3) 0.1960(2) 0.0339(9) Uani 1 1 d .
C38 C 0.5776(4) 0.6035(4) 0.2038(2) 0.0419(11) Uani 1 1 d .
H38 H 0.6204 0.6353 0.2450 0.050 Uiso 1 1 calc .
C46 C 0.7171(3) 0.3773(4) 0.1359(2) 0.0379(10) Uani 1 1 d .
H46 H 0.6739 0.3159 0.1334 0.046 Uiso 1 1 calc .
C34 C 0.4666(4) 0.4595(4) 0.1351(2) 0.0398(10) Uani 1 1 d .
H34 H 0.4329 0.3916 0.1288 0.048 Uiso 1 1 calc .
C29 C 0.5578(4) -0.1060(4) 0.0630(2) 0.0476(12) Uani 1 1 d .
H29 H 0.4892 -0.0920 0.0424 0.057 Uiso 1 1 calc .
C3 C 0.8894(3) 0.1912(4) 0.3806(2) 0.0384(10) Uani 1 1 d .
C30 C 0.6145(4) -0.1803(4) 0.0300(2) 0.0495(13) Uani 1 1 d .
H30 H 0.5837 -0.2182 -0.0129 0.059 Uiso 1 1 calc .
C44 C 0.5276(4) 0.5448(4) 0.3933(2) 0.0422(11) Uani 1 1 d .
H44 H 0.5845 0.5061 0.4093 0.051 Uiso 1 1 calc .
C58 C 0.9777(6) 0.2909(5) 0.1183(4) 0.082(2) Uani 1 1 d .
H58A H 0.9879 0.2323 0.0837 0.123 Uiso 1 1 calc .
H58B H 1.0444 0.3334 0.1356 0.123 Uiso 1 1 calc .
H58C H 0.9237 0.3342 0.0999 0.123 Uiso 1 1 calc .
C20 C 0.8500(4) -0.0620(4) 0.4391(3) 0.0439(11) Uani 1 1 d .
H20 H 0.8871 0.0021 0.4391 0.053 Uiso 1 1 calc .
C14 C 0.4686(4) -0.0629(4) 0.3587(2) 0.0419(11) Uani 1 1 d .
H14 H 0.4829 -0.1182 0.3256 0.050 Uiso 1 1 calc .
C2 C 0.7875(3) 0.1706(4) 0.4776(2) 0.0352(9) Uani 1 1 d .
C1 C 0.7301(4) 0.3116(4) 0.4269(2) 0.0406(10) Uani 1 1 d .
C61 C 0.1828(4) 0.1758(5) 0.2984(3) 0.0597(15) Uani 1 1 d .
H61A H 0.2043 0.2500 0.3027 0.090 Uiso 1 1 calc .
H61B H 0.1680 0.1638 0.3404 0.090 Uiso 1 1 calc .
H61C H 0.1192 0.1567 0.2640 0.090 Uiso 1 1 calc .
C21 C 0.8661(3) -0.0708(4) 0.2706(2) 0.0345(9) Uani 1 1 d .
C49 C 0.8412(5) 0.5561(5) 0.1417(3) 0.0568(14) Uani 1 1 d .
H49 H 0.8825 0.6184 0.1435 0.068 Uiso 1 1 calc .
C31 C 0.7151(4) -0.1997(4) 0.0588(2) 0.0431(11) Uani 1 1 d .
H31 H 0.7540 -0.2497 0.0358 0.052 Uiso 1 1 calc .
C11 C 0.4246(4) 0.0947(4) 0.4553(3) 0.0476(12) Uani 1 1 d .
H11 H 0.4104 0.1498 0.4886 0.057 Uiso 1 1 calc .
C59 C 0.7472(8) 0.0914(7) 0.0360(4) 0.107(3) Uani 1 1 d .
H59A H 0.7954 0.0346 0.0363 0.160 Uiso 1 1 calc .
H59B H 0.7538 0.1268 -0.0003 0.160 Uiso 1 1 calc .
H59C H 0.6744 0.0623 0.0299 0.160 Uiso 1 1 calc .
C22 C 0.8510(4) -0.1733(4) 0.2773(2) 0.0406(10) Uani 1 1 d .
H22 H 0.7830 -0.2090 0.2632 0.049 Uiso 1 1 calc .
C56 C 0.9075(4) 0.4970(5) 0.3818(3) 0.0598(16) Uani 1 1 d .
H56 H 0.8431 0.5154 0.3952 0.072 Uiso 1 1 calc .
C26 C 0.9669(4) -0.0206(4) 0.2898(3) 0.0467(12) Uani 1 1 d .
H26 H 0.9781 0.0497 0.2850 0.056 Uiso 1 1 calc .
C60 C 0.3526(4) -0.0726(4) 0.1904(3) 0.0536(13) Uani 1 1 d .
H60A H 0.3089 -0.0868 0.2216 0.080 Uiso 1 1 calc .
H60B H 0.4063 -0.1241 0.1877 0.080 Uiso 1 1 calc .
H60C H 0.3079 -0.0776 0.1468 0.080 Uiso 1 1 calc .
C23 C 0.9371(5) -0.2238(4) 0.3050(3) 0.0538(14) Uani 1 1 d .
H23 H 0.9266 -0.2936 0.3108 0.065 Uiso 1 1 calc .
C42 C 0.3956(5) 0.6648(5) 0.4143(3) 0.0626(17) Uani 1 1 d .
H42 H 0.3619 0.7092 0.4444 0.075 Uiso 1 1 calc .
C17 C 0.7451(4) -0.2492(4) 0.4383(3) 0.0485(12) Uani 1 1 d .
H17 H 0.7087 -0.3141 0.4372 0.058 Uiso 1 1 calc .
C62 C 0.2513(4) 0.1325(5) 0.0955(2) 0.0513(13) Uani 1 1 d .
H62A H 0.2719 0.2056 0.0959 0.077 Uiso 1 1 calc .
H62B H 0.1847 0.1110 0.0641 0.077 Uiso 1 1 calc .
H62C H 0.3065 0.0877 0.0824 0.077 Uiso 1 1 calc .
C50 C 0.8498(4) 0.5123(4) 0.1966(3) 0.0478(12) Uani 1 1 d .
H50 H 0.8983 0.5429 0.2359 0.057 Uiso 1 1 calc .
C36 C 0.5003(5) 0.6125(5) 0.0929(3) 0.0564(14) Uani 1 1 d .
H36 H 0.4894 0.6503 0.0581 0.068 Uiso 1 1 calc .
C47 C 0.7114(4) 0.4229(5) 0.0813(3) 0.0507(13) Uani 1 1 d .
H47 H 0.6639 0.3929 0.0415 0.061 Uiso 1 1 calc .
C54 C 1.0968(4) 0.5184(5) 0.4027(3) 0.0624(16) Uani 1 1 d .
H54 H 1.1615 0.5499 0.4295 0.075 Uiso 1 1 calc .
C18 C 0.8476(5) -0.2288(5) 0.4716(3) 0.0601(15) Uani 1 1 d .
H18 H 0.8816 -0.2781 0.4950 0.072 Uiso 1 1 calc .
C37 C 0.5640(5) 0.6571(4) 0.1528(3) 0.0522(13) Uani 1 1 d .
H37 H 0.5984 0.7246 0.1587 0.063 Uiso 1 1 calc .
C43 C 0.4789(4) 0.6114(5) 0.4378(3) 0.0547(14) Uani 1 1 d .
H43 H 0.5037 0.6192 0.4840 0.066 Uiso 1 1 calc .
C19 C 0.9012(5) -0.1356(5) 0.4709(3) 0.0601(15) Uani 1 1 d .
H19 H 0.9732 -0.1220 0.4923 0.072 Uiso 1 1 calc .
C48 C 0.7737(5) 0.5107(5) 0.0844(3) 0.0563(14) Uani 1 1 d .
H48 H 0.7702 0.5407 0.0463 0.068 Uiso 1 1 calc .
C24 C 1.0355(5) -0.1750(5) 0.3238(3) 0.0674(18) Uani 1 1 d .
H24 H 1.0929 -0.2110 0.3422 0.081 Uiso 1 1 calc .
C63 C 1.0964 -0.2674 0.0699 0.181 Uiso 0.50 1 d P
H63 H 1.0868 -0.2223 0.0391 0.217 Uiso 0.50 1 calc P
C64 C 1.1663 -0.2363 0.1299 0.181 Uiso 0.50 1 d P
H64 H 1.2044 -0.1699 0.1401 0.217 Uiso 0.50 1 calc P
C65 C 1.1803 -0.3023 0.1750 0.181 Uiso 0.50 1 d P
H65 H 1.2281 -0.2810 0.2160 0.217 Uiso 0.50 1 calc P
C66 C 1.1246 -0.3995 0.1601 0.181 Uiso 0.50 1 d P
H66 H 1.1342 -0.4446 0.1909 0.217 Uiso 0.50 1 calc P
C67 C 1.0547 -0.4306 0.1002 0.181 Uiso 0.50 1 d P
H67 H 1.0166 -0.4970 0.0900 0.217 Uiso 0.50 1 calc P
C68 C 1.0406 -0.3646 0.0551 0.181 Uiso 0.50 1 d P
H68 H 0.9929 -0.3859 0.0141 0.217 Uiso 0.50 1 calc P
C69 C 1.0659 -0.2462 0.1457 0.181 Uiso 0.50 1 d P
H69 H 1.0377 -0.1840 0.1652 0.217 Uiso 0.50 1 calc P
C70 C 1.1200 -0.3089 0.1854 0.181 Uiso 0.50 1 d P
H70 H 1.1287 -0.2897 0.2320 0.217 Uiso 0.50 1 calc P
C71 C 1.1613 -0.3999 0.1569 0.181 Uiso 0.50 1 d P
H71 H 1.1982 -0.4428 0.1840 0.217 Uiso 0.50 1 calc P
C72 C 1.1485 -0.4281 0.0886 0.181 Uiso 0.50 1 d P
H72 H 1.1767 -0.4902 0.0691 0.217 Uiso 0.50 1 calc P
C73 C 1.0944 -0.3653 0.0489 0.181 Uiso 0.50 1 d P
H73 H 1.0857 -0.3845 0.0023 0.217 Uiso 0.50 1 calc P
C74 C 1.0531 -0.2743 0.0775 0.181 Uiso 0.50 1 d P
H74 H 1.0162 -0.2314 0.0503 0.217 Uiso 0.50 1 calc P

loop_
_atom_site_aniso_label
_atom_site_aniso_U_11
_atom_site_aniso_U_22
_atom_site_aniso_U_33
_atom_site_aniso_U_23
_atom_site_aniso_U_13
_atom_site_aniso_U_12
Pt 0.02087(7) 0.02807(8) 0.02558(8) 0.00267(6) 0.00380(5) -0.00239(5)
Hg 0.02248(7) 0.03161(9) 0.02934(8) 0.00652(6) 0.00335(6) -0.00082(6)
Fe1 0.0258(3) 0.0313(3) 0.0249(3) 0.0044(2) 0.0015(2) -0.0027(2)
Fe2 0.0209(2) 0.0294(3) 0.0299(3) 0.0046(2) 0.0034(2) -0.0018(2)
P1 0.0237(4) 0.0304(5) 0.0267(5) 0.0052(4) 0.0031(4) -0.0025(4)
P2 0.0227(4) 0.0286(5) 0.0271(5) 0.0033(4) 0.0037(4) -0.0021(4)
P4 0.0233(4) 0.0284(5) 0.0278(5) 0.0028(4) 0.0041(4) -0.0044(4)
P3 0.0240(5) 0.0283(5) 0.0289(5) 0.0036(4) 0.0040(4) -0.0018(4)
Si1 0.0301(5) 0.0354(6) 0.0308(6) 0.0036(5) 0.0097(5) -0.0009(5)
Si2 0.0234(5) 0.0352(6) 0.0358(6) 0.0053(5) 0.0049(4) -0.0045(4)
O5 0.0349(18) 0.062(3) 0.086(3) 0.027(2) -0.0060(18) 0.0085(17)
O7 0.0355(16) 0.0393(18) 0.053(2) 0.0065(15) 0.0195(15) 0.0028(14)
O8 0.0443(18) 0.0423(19) 0.062(2) 0.0080(17) 0.0241(17) -0.0081(15)
O10 0.0357(16) 0.0292(16) 0.053(2) 0.0006(14) 0.0068(14) -0.0024(13)
O12 0.0277(14) 0.051(2) 0.0381(17) 0.0061(14) -0.0003(13) -0.0101(13)
O11 0.0365(16) 0.0430(18) 0.0479(19) 0.0100(15) 0.0158(14) -0.0063(14)
O6 0.0388(17) 0.0464(19) 0.0366(17) 0.0018(14) 0.0119(14) 0.0001(14)
O1 0.098(3) 0.045(2) 0.0335(18) -0.0033(16) 0.0003(19) 0.018(2)
O2 0.057(2) 0.062(2) 0.0331(18) 0.0115(16) -0.0028(16) 0.0003(18)
O4 0.059(2) 0.058(2) 0.0395(19) 0.0043(17) 0.0200(17) -0.0058(18)
O9 0.103(3) 0.091(3) 0.0314(19) -0.004(2) -0.003(2) 0.051(3)
O3 0.0266(16) 0.081(3) 0.048(2) 0.0066(19) 0.0021(14) -0.0052(16)
C45 0.030(2) 0.034(2) 0.037(2) 0.0083(18) 0.0133(17) 0.0023(17)
C10 0.036(2) 0.050(3) 0.040(2) 0.009(2) 0.0124(19) 0.002(2)
C8 0.0297(19) 0.032(2) 0.028(2) 0.0032(16) 0.0037(16) -0.0068(16)
C13 0.031(2) 0.057(3) 0.060(3) 0.016(3) 0.009(2) -0.008(2)
C35 0.049(3) 0.057(3) 0.045(3) 0.023(2) -0.006(2) -0.007(2)
C27 0.033(2) 0.0248(19) 0.0248(18) 0.0017(15) 0.0050(15) -0.0053(15)
C51 0.0266(19) 0.033(2) 0.040(2) 0.0045(18) 0.0006(17) -0.0058(16)
C40 0.043(3) 0.047(3) 0.056(3) -0.002(2) 0.008(2) 0.008(2)
C39 0.030(2) 0.027(2) 0.043(2) -0.0009(18) 0.0113(18) -0.0022(16)
C15 0.033(2) 0.030(2) 0.032(2) 0.0059(17) 0.0047(17) 0.0030(16)
C52 0.027(2) 0.071(4) 0.083(4) -0.034(3) 0.007(3) -0.009(2)
C4 0.028(2) 0.035(2) 0.043(2) 0.0087(19) 0.0064(18) -0.0031(17)
C6 0.0230(18) 0.033(2) 0.036(2) 0.0086(18) 0.0019(16) -0.0038(16)
C25 0.035(3) 0.064(4) 0.081(4) 0.000(3) -0.015(3) 0.008(3)
C7 0.0268(18) 0.030(2) 0.0267(19) 0.0034(16) 0.0035(15) -0.0011(15)
C5 0.030(2) 0.039(2) 0.049(3) 0.010(2) 0.0019(19) -0.0018(18)
C9 0.0229(18) 0.042(2) 0.037(2) 0.0151(19) 0.0075(16) 0.0017(17)
C41 0.061(4) 0.050(3) 0.078(4) -0.005(3) 0.018(3) 0.021(3)
C12 0.037(2) 0.063(3) 0.056(3) 0.027(3) 0.021(2) 0.004(2)
C53 0.027(2) 0.091(5) 0.092(5) -0.029(4) 0.007(3) -0.010(3)
C16 0.035(2) 0.033(2) 0.048(3) 0.011(2) 0.0084(19) 0.0036(18)
C28 0.038(2) 0.040(3) 0.035(2) 0.0061(19) 0.0033(18) 0.0013(19)
C55 0.040(3) 0.107(6) 0.061(4) -0.038(4) 0.000(3) -0.013(3)
C57 0.085(5) 0.061(4) 0.177(9) 0.020(5) 0.098(6) 0.016(4)
C32 0.040(2) 0.035(2) 0.037(2) 0.0074(19) 0.0111(19) 0.0001(18)
C33 0.029(2) 0.035(2) 0.039(2) 0.0114(18) 0.0056(17) 0.0010(17)
C38 0.040(2) 0.039(3) 0.043(3) 0.009(2) 0.000(2) -0.007(2)
C46 0.030(2) 0.046(3) 0.040(2) 0.012(2) 0.0077(18) 0.0039(19)
C34 0.037(2) 0.041(3) 0.042(3) 0.012(2) 0.0045(19) -0.0024(19)
C29 0.039(2) 0.062(3) 0.037(2) 0.010(2) -0.005(2) -0.009(2)
C3 0.031(2) 0.049(3) 0.031(2) 0.0035(19) 0.0035(17) -0.0060(19)
C30 0.065(3) 0.049(3) 0.028(2) 0.001(2) 0.003(2) -0.021(3)
C44 0.041(2) 0.043(3) 0.041(3) 0.002(2) 0.010(2) 0.003(2)
C58 0.096(5) 0.065(4) 0.115(6) 0.033(4) 0.079(5) 0.010(4)
C20 0.039(2) 0.036(3) 0.050(3) 0.007(2) -0.006(2) 0.002(2)
C14 0.031(2) 0.044(3) 0.052(3) 0.012(2) 0.009(2) -0.0032(19)
C2 0.036(2) 0.038(2) 0.029(2) 0.0035(18) 0.0024(17) -0.0020(18)
C1 0.046(3) 0.046(3) 0.024(2) 0.0059(19) -0.0043(18) 0.002(2)
C61 0.040(3) 0.069(4) 0.075(4) 0.010(3) 0.030(3) -0.002(3)
C21 0.030(2) 0.043(2) 0.027(2) 0.0016(18) 0.0032(16) 0.0058(18)
C49 0.065(4) 0.052(3) 0.061(4) 0.022(3) 0.021(3) -0.001(3)
C31 0.059(3) 0.036(2) 0.033(2) -0.0002(19) 0.016(2) -0.005(2)
C11 0.044(3) 0.059(3) 0.044(3) 0.008(2) 0.020(2) 0.008(2)
C59 0.146(8) 0.095(6) 0.055(4) 0.019(4) -0.036(5) -0.049(6)
C22 0.047(3) 0.035(2) 0.039(2) 0.0044(19) 0.007(2) 0.004(2)
C56 0.032(2) 0.083(4) 0.049(3) -0.018(3) 0.000(2) -0.003(3)
C26 0.033(2) 0.044(3) 0.056(3) 0.002(2) -0.002(2) -0.001(2)
C60 0.052(3) 0.036(3) 0.069(4) 0.003(2) 0.010(3) -0.006(2)
C23 0.066(4) 0.042(3) 0.049(3) 0.008(2) 0.001(3) 0.020(3)
C42 0.052(3) 0.058(4) 0.074(4) -0.015(3) 0.030(3) 0.005(3)
C17 0.051(3) 0.035(3) 0.060(3) 0.013(2) 0.011(2) 0.000(2)
C62 0.037(3) 0.070(4) 0.040(3) 0.002(2) 0.002(2) -0.005(2)
C50 0.054(3) 0.038(3) 0.051(3) 0.008(2) 0.013(2) -0.015(2)
C36 0.055(3) 0.065(4) 0.055(3) 0.034(3) 0.004(3) -0.002(3)
C47 0.049(3) 0.064(4) 0.039(3) 0.014(2) 0.005(2) 0.010(3)
C54 0.034(3) 0.073(4) 0.065(4) -0.008(3) -0.006(2) -0.012(3)
C18 0.070(4) 0.044(3) 0.061(4) 0.019(3) -0.008(3) 0.010(3)
C37 0.060(3) 0.041(3) 0.056(3) 0.022(2) 0.003(3) -0.012(2)
C43 0.053(3) 0.059(3) 0.048(3) -0.007(3) 0.021(2) -0.003(3)
C19 0.054(3) 0.049(3) 0.067(4) 0.015(3) -0.018(3) 0.004(3)
C48 0.067(4) 0.059(4) 0.057(3) 0.030(3) 0.027(3) 0.014(3)
C24 0.061(4) 0.062(4) 0.063(4) 0.002(3) -0.021(3) 0.026(3)

loop_
_atom_type_symbol
_atom_type_description
_atom_type_scat_dispersion_real
_atom_type_scat_dispersion_imag
_atom_type_scat_source
C C 0.0033 0.0016 'International Tables Vol C Tables 4.2.6.8 and 6.1.1.4'
H H 0.0000 0.0000 'International Tables Vol C Tables 4.2.6.8 and 6.1.1.4'
O O 0.0106 0.0060 'International Tables Vol C Tables 4.2.6.8 and 6.1.1.4'
Si Si 0.0817 0.0704 'International Tables Vol C Tables 4.2.6.8 and 6.1.1.4'
P P 0.1023 0.0942 'International Tables Vol C Tables 4.2.6.8 and 6.1.1.4'
Fe Fe 0.3463 0.8444 'International Tables Vol C Tables 4.2.6.8 and 6.1.1.4'
Pt Pt -1.7033 8.3905 'International Tables Vol C Tables 4.2.6.8 and 6.1.1.4'
Hg Hg -2.3894 9.2266 'International Tables Vol C Tables 4.2.6.8 and 6.1.1.4'

loop_
_geom_angle_atom_site_label_1
_geom_angle_atom_site_label_2
_geom_angle_atom_site_label_3
_geom_angle
P2 Pt Si1 87.56(6)
P2 Pt P4 174.60(4)
Si1 Pt P4 91.73(6)
P2 Pt Hg 92.69(5)
Si1 Pt Hg 147.27(4)
P4 Pt Hg 85.01(5)
P2 Pt Fe1 86.35(6)
Si1 Pt Fe1 159.48(3)
P4 Pt Fe1 96.09(6)
Hg Pt Fe1 52.72(4)
Fe1 Hg Fe2 164.50(2)
Fe1 Hg C4 130.63(10)
Fe2 Hg C4 39.61(10)
Fe1 Hg Pt 66.25(2)
Fe2 Hg Pt 118.69(3)
C4 Hg Pt 154.55(10)
Fe1 Hg P1 45.46(4)
Fe2 Hg P1 146.94(4)
C4 Hg P1 125.48(10)
Pt Hg P1 79.94(4)
C2 Fe1 C1 84.9(2)
C2 Fe1 C3 98.7(2)
C1 Fe1 C3 106.3(2)
C2 Fe1 P1 88.81(16)
C1 Fe1 P1 138.47(17)
C3 Fe1 P1 115.27(17)
C2 Fe1 Hg 136.99(15)
C1 Fe1 Hg 77.64(15)
C3 Fe1 Hg 123.76(15)
P1 Fe1 Hg 79.47(6)
C2 Fe1 Pt 161.75(15)
C1 Fe1 Pt 105.23(16)
C3 Fe1 Pt 64.12(15)
P1 Fe1 Pt 93.06(6)
Hg Fe1 Pt 61.02(3)
C5 Fe2 C6 105.1(2)
C5 Fe2 C4 98.0(2)
C6 Fe2 C4 153.2(2)
C5 Fe2 P3 93.67(16)
C6 Fe2 P3 95.40(14)
C4 Fe2 P3 96.36(15)
C5 Fe2 Si2 86.58(16)
C6 Fe2 Si2 81.49(14)
C4 Fe2 Si2 86.74(15)
P3 Fe2 Si2 176.82(5)
C5 Fe2 Hg 172.39(16)
C6 Fe2 Hg 82.34(14)
C4 Fe2 Hg 74.39(14)
P3 Fe2 Hg 87.00(5)
Si2 Fe2 Hg 93.17(5)
C8 P1 C9 102.1(2)
C8 P1 C15 102.6(2)
C9 P1 C15 103.2(2)
C8 P1 Fe1 115.24(14)
C9 P1 Fe1 114.12(16)
C15 P1 Fe1 117.58(14)
C8 P1 Hg 80.43(15)
C9 P1 Hg 82.80(14)
C15 P1 Hg 172.38(14)
Fe1 P1 Hg 55.07(4)
C21 P2 C27 104.3(2)
C21 P2 C8 102.8(2)
C27 P2 C8 98.58(18)
C21 P2 Pt 118.75(16)
C27 P2 Pt 118.53(14)
C8 P2 Pt 110.98(15)
C51 P4 C45 103.1(2)
C51 P4 C7 100.41(19)
C45 P4 C7 97.91(19)
C51 P4 Pt 111.66(16)
C45 P4 Pt 119.59(15)
C7 P4 Pt 121.10(14)
C33 P3 C39 100.4(2)
C33 P3 C7 104.54(19)
C39 P3 C7 100.73(19)
C33 P3 Fe2 116.41(15)
C39 P3 Fe2 108.30(14)
C7 P3 Fe2 123.10(14)
O9 Si1 O8 106.2(3)
O9 Si1 O7 106.8(2)
O8 Si1 O7 106.57(18)
O9 Si1 Pt 117.47(18)
O8 Si1 Pt 110.67(14)
O7 Si1 Pt 108.57(13)
O11 Si2 O12 102.02(17)
O11 Si2 O10 104.91(18)
O12 Si2 O10 106.91(18)
O11 Si2 Fe2 116.93(14)
O12 Si2 Fe2 113.47(14)
O10 Si2 Fe2 111.60(12)
C57 O7 Si1 126.7(4)
C58 O8 Si1 126.8(4)
C60 O10 Si2 120.5(3)
C62 O12 Si2 126.3(3)
C61 O11 Si2 122.8(3)
C59 O9 Si1 133.8(5)
C46 C45 C50 119.0(4)
C46 C45 P4 119.2(3)
C50 C45 P4 121.7(4)
C9 C10 C11 121.8(5)
C9 C10 H10 119.1
C11 C10 H10 119.1
P2 C8 P1 111.1(2)
P2 C8 H8A 109.4
P1 C8 H8A 109.4
P2 C8 H8B 109.4
P1 C8 H8B 109.4
H8A C8 H8B 108.0
C12 C13 C14 121.4(5)
C12 C13 H13 119.3
C14 C13 H13 119.3
C34 C35 C36 119.5(5)
C34 C35 H35 120.3
C36 C35 H35 120.3
C32 C27 C28 119.1(4)
C32 C27 P2 122.6(3)
C28 C27 P2 118.3(3)
C56 C51 C52 117.5(4)
C56 C51 P4 125.3(4)
C52 C51 P4 117.2(4)
C39 C40 C41 119.7(5)
C39 C40 H40 120.2
C41 C40 H40 120.2
C40 C39 C44 118.8(4)
C40 C39 P3 118.2(4)
C44 C39 P3 122.2(4)
C20 C15 C16 118.2(4)
C20 C15 P1 119.4(3)
C16 C15 P1 122.4(3)
C53 C52 C51 120.3(5)
C53 C52 H52 119.8
C51 C52 H52 119.8
O4 C4 Fe2 177.1(4)
O4 C4 Hg 116.7(3)
Fe2 C4 Hg 66.01(14)
O6 C6 Fe2 177.7(4)
C24 C25 C26 119.8(5)
C24 C25 H25 120.1
C26 C25 H25 120.1
P3 C7 P4 126.5(2)
P3 C7 H7A 105.7
P4 C7 H7A 105.7
P3 C7 H7B 105.7
P4 C7 H7B 105.7
H7A C7 H7B 106.1
O5 C5 Fe2 176.8(5)
C10 C9 C14 118.5(4)
C10 C9 P1 118.2(3)
C14 C9 P1 123.3(3)
C42 C41 C40 121.1(6)
C42 C41 H41 119.5
C40 C41 H41 119.5
C13 C12 C11 118.8(4)
C13 C12 H12 120.6
C11 C12 H12 120.6
C54 C53 C52 121.5(5)
C54 C53 H53 119.2
C52 C53 H53 119.2
C17 C16 C15 121.1(4)
C17 C16 H16 119.4
C15 C16 H16 119.4
C29 C28 C27 120.8(4)
C29 C28 H28 119.6
C27 C28 H28 119.6
C54 C55 C56 121.2(5)
C54 C55 H55 119.4
C56 C55 H55 119.4
O7 C57 H57A 109.5
O7 C57 H57B 109.5
H57A C57 H57B 109.5
O7 C57 H57C 109.5
H57A C57 H57C 109.5
H57B C57 H57C 109.5
C27 C32 C31 120.5(4)
C27 C32 H32 119.7
C31 C32 H32 119.7
C34 C33 C38 118.0(4)
C34 C33 P3 120.4(3)
C38 C33 P3 121.4(4)
C37 C38 C33 121.2(4)
C37 C38 H38 119.4
C33 C38 H38 119.4
C47 C46 C45 120.0(5)
C47 C46 H46 120.0
C45 C46 H46 120.0
C35 C34 C33 121.2(4)
C35 C34 H34 119.4
C33 C34 H34 119.4
C28 C29 C30 119.6(5)
C28 C29 H29 120.2
C30 C29 H29 120.2
O3 C3 Fe1 169.1(4)
C31 C30 C29 120.7(4)
C31 C30 H30 119.7
C29 C30 H30 119.7
C39 C44 C43 120.2(5)
C39 C44 H44 119.9
C43 C44 H44 119.9
O8 C58 H58A 109.5
O8 C58 H58B 109.5
H58A C58 H58B 109.5
O8 C58 H58C 109.5
H58A C58 H58C 109.5
H58B C58 H58C 109.5
C15 C20 C19 120.7(5)
C15 C20 H20 119.6
C19 C20 H20 119.6
C9 C14 C13 119.7(5)
C9 C14 H14 120.2
C13 C14 H14 120.2
O2 C2 Fe1 177.0(4)
O1 C1 Fe1 172.8(4)
O11 C61 H61A 109.5
O11 C61 H61B 109.5
H61A C61 H61B 109.5
O11 C61 H61C 109.5
H61A C61 H61C 109.5
H61B C61 H61C 109.5
C22 C21 C26 119.6(4)
C22 C21 P2 121.1(3)
C26 C21 P2 119.2(4)
C48 C49 C50 120.6(5)
C48 C49 H49 119.7
C50 C49 H49 119.7
C30 C31 C32 119.3(4)
C30 C31 H31 120.4
C32 C31 H31 120.4
C12 C11 C10 119.9(5)
C12 C11 H11 120.0
C10 C11 H11 120.0
O9 C59 H59A 109.5
O9 C59 H59B 109.5
H59A C59 H59B 109.5
O9 C59 H59C 109.5
H59A C59 H59C 109.5
H59B C59 H59C 109.5
C21 C22 C23 119.1(5)
C21 C22 H22 120.4
C23 C22 H22 120.4
C51 C56 C55 120.7(5)
C51 C56 H56 119.6
C55 C56 H56 119.6
C21 C26 C25 119.8(5)
C21 C26 H26 120.1
C25 C26 H26 120.1
O10 C60 H60A 109.5
O10 C60 H60B 109.5
H60A C60 H60B 109.5
O10 C60 H60C 109.5
H60A C60 H60C 109.5
H60B C60 H60C 109.5
C24 C23 C22 121.3(5)
C24 C23 H23 119.3
C22 C23 H23 119.3
C41 C42 C43 120.8(5)
C41 C42 H42 119.6
C43 C42 H42 119.6
C16 C17 C18 120.5(5)
C16 C17 H17 119.8
C18 C17 H17 119.8
O12 C62 H62A 109.5
O12 C62 H62B 109.5
H62A C62 H62B 109.5
O12 C62 H62C 109.5
H62A C62 H62C 109.5
H62B C62 H62C 109.5
C49 C50 C45 119.4(5)
C49 C50 H50 120.3
C45 C50 H50 120.3
C37 C36 C35 120.1(5)
C37 C36 H36 119.9
C35 C36 H36 119.9
C48 C47 C46 120.4(5)
C48 C47 H47 119.8
C46 C47 H47 119.8
C53 C54 C55 118.7(5)
C53 C54 H54 120.7
C55 C54 H54 120.7
C17 C18 C19 119.3(5)
C17 C18 H18 120.3
C19 C18 H18 120.3
C38 C37 C36 119.9(5)
C38 C37 H37 120.0
C36 C37 H37 120.0
C42 C43 C44 119.5(5)
C42 C43 H43 120.3
C44 C43 H43 120.3
C18 C19 C20 120.1(5)
C18 C19 H19 119.9
C20 C19 H19 119.9
C47 C48 C49 120.6(5)
C47 C48 H48 119.7
C49 C48 H48 119.7
C23 C24 C25 120.3(5)
C23 C24 H24 119.9
C25 C24 H24 119.9
C64 C63 C68 120.0
C64 C63 H63 120.0
C68 C63 H63 120.0
C63 C64 C65 120.0
C63 C64 H64 120.0
C65 C64 H64 120.0
C64 C65 C66 120.0
C64 C65 H65 120.0
C66 C65 H65 120.0
C67 C66 C65 120.0
C67 C66 H66 120.0
C65 C66 H66 120.0
C68 C67 C66 120.0
C68 C67 H67 120.0
C66 C67 H67 120.0
C67 C68 C63 120.0
C67 C68 H68 120.0
C63 C68 H68 120.0
C70 C69 C74 120.0
C70 C69 H69 120.0
C74 C69 H69 120.0
C71 C70 C69 120.0
C71 C70 H70 120.0
C69 C70 H70 120.0
C72 C71 C70 120.0
C72 C71 H71 120.0
C70 C71 H71 120.0
C71 C72 C73 120.0
C71 C72 H72 120.0
C73 C72 H72 120.0
C72 C73 C74 120.0
C72 C73 H73 120.0
C74 C73 H73 120.0
C73 C74 C69 120.0
C73 C74 H74 120.0
C69 C74 H74 120.0

loop_
_geom_bond_atom_site_label_1
_geom_bond_atom_site_label_2
_geom_bond_distance
Pt P2 2.3106(12)
Pt Si1 2.3292(14)
Pt P4 2.3394(12)
Pt Hg 2.8241(10)
Pt Fe1 2.9550(9)
Hg Fe1 2.5689(14)
Hg Fe2 2.5696(14)
Hg C4 2.709(4)
Hg P1 3.0806(17)
Fe1 C2 1.749(4)
Fe1 C1 1.755(5)
Fe1 C3 1.779(4)
Fe1 P1 2.2334(16)
Fe2 C5 1.765(5)
Fe2 C6 1.775(4)
Fe2 C4 1.793(5)
Fe2 P3 2.2388(16)
Fe2 Si2 2.3077(17)
P1 C8 1.840(4)
P1 C9 1.846(4)
P1 C15 1.849(4)
P2 C21 1.823(4)
P2 C27 1.834(4)
P2 C8 1.838(4)
P4 C51 1.834(4)
P4 C45 1.835(4)
P4 C7 1.871(4)
P3 C33 1.829(5)
P3 C39 1.832(4)
P3 C7 1.860(4)
Si1 O9 1.629(4)
Si1 O8 1.630(3)
Si1 O7 1.639(3)
Si2 O11 1.632(3)
Si2 O12 1.646(3)
Si2 O10 1.652(3)
O5 C5 1.141(5)
O7 C57 1.406(6)
O8 C58 1.430(7)
O10 C60 1.432(6)
O12 C62 1.411(6)
O11 C61 1.436(6)
O6 C6 1.150(5)
O1 C1 1.163(6)
O2 C2 1.150(5)
O4 C4 1.151(5)
O9 C59 1.332(8)
O3 C3 1.161(5)
C45 C46 1.385(6)
C45 C50 1.413(6)
C10 C9 1.364(6)
C10 C11 1.384(6)
C10 H10 0.9500
C8 H8A 0.9900
C8 H8B 0.9900
C13 C12 1.358(8)
C13 C14 1.399(6)
C13 H13 0.9500
C35 C34 1.385(7)
C35 C36 1.385(8)
C35 H35 0.9500
C27 C32 1.387(6)
C27 C28 1.394(6)
C51 C56 1.359(7)
C51 C52 1.402(7)
C40 C39 1.386(7)
C40 C41 1.392(7)
C40 H40 0.9500
C39 C44 1.392(7)
C15 C20 1.376(6)
C15 C16 1.395(6)
C52 C53 1.382(7)
C52 H52 0.9500
C25 C24 1.366(9)
C25 C26 1.407(7)
C25 H25 0.9500
C7 H7A 0.9900
C7 H7B 0.9900
C9 C14 1.384(6)
C41 C42 1.348(9)
C41 H41 0.9500
C12 C11 1.383(8)
C12 H12 0.9500
C53 C54 1.342(8)
C53 H53 0.9500
C16 C17 1.367(7)
C16 H16 0.9500
C28 C29 1.381(6)
C28 H28 0.9500
C55 C54 1.364(8)
C55 C56 1.391(7)
C55 H55 0.9500
C57 H57A 0.9800
C57 H57B 0.9800
C57 H57C 0.9800
C32 C31 1.402(6)
C32 H32 0.9500
C33 C34 1.393(6)
C33 C38 1.393(6)
C38 C37 1.377(7)
C38 H38 0.9500
C46 C47 1.382(7)
C46 H46 0.9500
C34 H34 0.9500
C29 C30 1.389(8)
C29 H29 0.9500
C30 C31 1.380(8)
C30 H30 0.9500
C44 C43 1.403(7)
C44 H44 0.9500
C58 H58A 0.9800
C58 H58B 0.9800
C58 H58C 0.9800
C20 C19 1.388(7)
C20 H20 0.9500
C14 H14 0.9500
C61 H61A 0.9800
C61 H61B 0.9800
C61 H61C 0.9800
C21 C22 1.381(7)
C21 C26 1.393(6)
C49 C48 1.368(8)
C49 C50 1.372(7)
C49 H49 0.9500
C31 H31 0.9500
C11 H11 0.9500
C59 H59A 0.9800
C59 H59B 0.9800
C59 H59C 0.9800
C22 C23 1.399(7)
C22 H22 0.9500
C56 H56 0.9500
C26 H26 0.9500
C60 H60A 0.9800
C60 H60B 0.9800
C60 H60C 0.9800
C23 C24 1.359(9)
C23 H23 0.9500
C42 C43 1.365(9)
C42 H42 0.9500
C17 C18 1.371(8)
C17 H17 0.9500
C62 H62A 0.9800
C62 H62B 0.9800
C62 H62C 0.9800
C50 H50 0.9500
C36 C37 1.382(8)
C36 H36 0.9500
C47 C48 1.364(8)
C47 H47 0.9500
C54 H54 0.9500
C18 C19 1.384(8)
C18 H18 0.9500
C37 H37 0.9500
C43 H43 0.9500
C19 H19 0.9500
C48 H48 0.9500
C24 H24 0.9500
C63 C64 1.3900
C63 C68 1.3900
C63 H63 0.9500
C64 C65 1.3900
C64 H64 0.9500
C65 C66 1.3900
C65 H65 0.9500
C66 C67 1.3900
C66 H66 0.9500
C67 C68 1.3900
C67 H67 0.9500
C68 H68 0.9500
C69 C70 1.3900
C69 C74 1.3900
C69 H69 0.9500
C70 C71 1.3900
C70 H70 0.9500
C71 C72 1.3900
C71 H71 0.9500
C72 C73 1.3900
C72 H72 0.9500
C73 C74 1.3900
C73 H73 0.9500
C74 H74 0.9500
